data_2003550
loop_
_publ_author_name
'Adatia, T.'
'Barjesteh, H.'
'Charalambous, J.'
'Choi, N.'
'McPartlin, M.'

_publ_section_title
;
 3-Acetylamino-1,4-benzoquinone 4-Oxime
;
_journal_issue 6
_journal_name_full 'Acta Crystallographica Section C'
_journal_page_first 1187
_journal_page_last 1189
_journal_paper_doi 10.1107/S0108270194012837
_journal_volume 51
_journal_year 1995
_chemical_formula_moiety 'C8 H8 N2 O3'
_chemical_formula_sum 'C8 H8 N2 O3'
_chemical_formula_weight 180.16
_space_group_IT_number 14
_symmetry_cell_setting monoclinic
_symmetry_space_group_name_Hall '-P 2yn'
_symmetry_space_group_name_H-M 'P 1 21/n 1'
_atom_type_scat_source 'SHELX86 (Sheldrick, 1985)'
_cell_angle_alpha 90.
_cell_angle_beta 94.39(2)
_cell_angle_gamma 90.
_cell_formula_units_Z 4
_cell_length_a 16.652(3)
_cell_length_b 12.754(3)
_cell_length_c 3.841(2)
_cell_measurement_reflns_used 25
_cell_measurement_temperature 295
_cell_measurement_theta_max 25
_cell_measurement_theta_min 3
_cell_volume 813.4(5)
_diffrn_measurement_device 'Philips PW1100'
_diffrn_measurement_method \w-2\q
_diffrn_radiation_type MoK\a
_diffrn_radiation_wavelength 0.71069
_diffrn_reflns_av_R_equivalents 0.001
_diffrn_reflns_limit_h_max 19
_diffrn_reflns_limit_h_min -17
_diffrn_reflns_limit_k_max 14
_diffrn_reflns_limit_k_min 0
_diffrn_reflns_limit_l_max 4
_diffrn_reflns_limit_l_min 0
_diffrn_reflns_number 1684
_diffrn_reflns_theta_max 25
_diffrn_standards_decay_% <3
_diffrn_standards_interval_time 300
_diffrn_standards_number 3
_exptl_absorpt_coefficient_mu 0.107
_exptl_absorpt_correction_type none
_exptl_crystal_colour yellow
_exptl_crystal_density_diffrn 1.47
_exptl_crystal_description needle-like
_exptl_crystal_size_max 0.30
_exptl_crystal_size_mid 0.16
_exptl_crystal_size_min 0.12
_refine_diff_density_max 0.3
_refine_diff_density_min 0.1
_refine_ls_extinction_method none
_refine_ls_goodness_of_fit_obs 1.37
_refine_ls_hydrogen_treatment noref
_refine_ls_number_parameters 79
_refine_ls_number_reflns 548
_refine_ls_R_factor_obs 0.0560
_refine_ls_shift/esd_max 0.02
_refine_ls_structure_factor_coef F
_refine_ls_weighting_details 'w = 1/\s^2^(F~o~)'
_refine_ls_weighting_scheme calc
_refine_ls_wR_factor_obs 0.0545
_reflns_number_observed 548
_reflns_number_total 1341
_reflns_observed_criterion I>3\s(I)
_cod_data_source_file ha1105.cif
_cod_data_source_block ha1105a
_cod_depositor_comments
;
The following automatic conversions were performed:

'_refine_ls_weighting_scheme' value 'w = 1/\s^2^(F~o~)' was changed
to 'calc'. New tag '_refine_ls_weighting_details' was created. The
value of the new tag was set to 'w = 1/\s^2^(F~o~)'.

Automatic conversion script
Id: cif_fix_values 3143 2015-03-26 13:38:13Z robertas 
;
_cod_original_sg_symbol_H-M 'P 21/n'
_cod_database_code 2003550

loop_
_symmetry_equiv_pos_as_xyz
x,y,z
1/2+x,1/2-y,1/2+z
-x,-y,-z
1/2-x,1/2+y,1/2-z

loop_
_atom_site_label
_atom_site_fract_x
_atom_site_fract_y
_atom_site_fract_z
_atom_site_U_iso_or_equiv
O(1) .1333(2) .6175(3) -.4465(13) .059(3)
O(2) .0963(2) 1.0774(3) -.0783(13) .058(3)
O(3) .3630(2) .7528(3) .2234(13) .054(3)
N(1) .2920(2) .8976(3) .0772(12) .032(3)
N(2) .1632(3) 1.0167(4) -.0211(15) .041(3)
C(1) .1524(3) .9219(4) -.1408(15) .030(1)
C(2) .0788(3) .8823(4) -.3181(18) .041(2)
C(3) .0734(3) .7819(4) -.4186(17) .040(2)
C(4) .1406(4) .7099(5) -.3545(18) .040(2)
C(5) .2142(3) .7503(5) -.1840(16) .037(2)
C(6) .2212(3) .8508(4) -.0862(16) .030(1)
C(7) .3572(3) .8484(4) .2245(17) .032(1)
C(8) .4216(3) .9176(5) .3818(17) .044(2)
H(1)n .2691 .9560 .0544 ?
H(2)o .0759 1.1020 .0905 ?
H(2) .0415 .9298 -.3352 ?
H(3) .0206 .7631 -.5386 ?
H(5) .2593 .7060 -.1288 ?
H(8a) .4521 .8733 .5620 ?
H(8b) .4581 .9504 .2347 ?
H(8c) .4032 .9670 .5279 ?

loop_
_geom_angle_atom_site_label_1
_geom_angle_atom_site_label_2
_geom_angle_atom_site_label_3
_geom_angle
_geom_angle_publ_flag
C(7) N(1) C(6) 127.4(5) yes
C(2) C(1) N(2) 125.4(5) yes
C(6) C(1) C(2) 118.5(5) yes
C(4) C(3) C(2) 121.4(5) yes
C(5) C(4) O(1) 122.3(5) yes
C(6) C(5) C(4) 121.5(5) yes
C(5) C(6) N(1) 125.1(5) yes
N(1) C(7) O(3) 121.8(5) yes
C(8) C(7) N(1) 115.5(5) yes
C(1) N(2) O(2) 112.5(4) yes
C(6) C(1) N(2) 116.1(5) yes
C(3) C(2) C(1) 120.3(5) yes
C(3) C(4) O(1) 119.8(5) yes
C(5) C(4) C(3) 118.0(5) yes
C(1) C(6) N(1) 114.6(5) yes
C(5) C(6) C(1) 120.2(5) yes
C(8) C(7) O(3) 122.8(5) yes

loop_
_geom_bond_atom_site_label_1
_geom_bond_atom_site_label_2
_geom_bond_distance
_geom_bond_publ_flag
O(1) C(4) 1.234(7) yes
O(3) C(7) 1.222(7) yes
N(1) C(7) 1.341(7) yes
C(1) C(2) 1.446(8) yes
C(2) C(3) 1.339(8) yes
C(4) C(5) 1.440(8) yes
C(7) C(8) 1.482(8) yes
O(2) N(2) 1.361(6) yes
N(1) C(6) 1.424(7) yes
N(2) C(1) 1.301(7) yes
C(1) C(6) 1.462(7) yes
C(3) C(4) 1.453(8) yes
C(5) C(6) 1.339(8) yes

loop_
_geom_contact_atom_site_label_1
_geom_contact_atom_site_label_2
_geom_contact_distance
_geom_contact_site_symmetry_2
_geom_contact_publ_flag
N(1) O(1) 3.13 4_554 no
C(8) O(1) 3.15 4_554 no
C(8) C(8) 2.93 3_676 no
Hn(1) O(1) 2.68 4_554 no
H2(C8) O(1) 2.80 4_554 no
H3(C8) O(1) 2.61 4_555 no
H(2) O(2) 2.89 3_575 no
O(3) O(2) 2.68 4_545 no
N(2) O(3) 3.26 4_555 no
Ho(2) O(3) 2.27 4_555 no
H(3) O(3) 2.89 2_575 no
Ho(2) C(2) 2.79 3_575 no
H2(C8) C(8) 2.93 3_676 no
